data_7707583
loop_
_publ_author_name
'Cesari, Cristiana'
'Bortoluzzi, Marco'
'Femoni, Cristina'
'Iapalucci, Maria Carmela'
'Zacchini, Stefano'

_publ_section_title
;
 One-pot atmospheric pressure synthesis of
 [H<sub>3</sub>Ru<sub>4</sub>(CO)<sub>12</sub>]<sup/>.
;
_journal_issue 27
_journal_name_full 'Dalton transactions (Cambridge, England : 2003)'
_journal_page_first 9610
_journal_page_last 9622
_journal_paper_doi 10.1039/d1dt01517f
_journal_volume 50
_journal_year 2021
_chemical_formula_sum 'C64 H104 I4 N4 O32 Ru8'
_chemical_formula_weight 2757.67
_space_group_crystal_system tetragonal
_space_group_IT_number 88
_space_group_name_Hall '-I 4ad'
_space_group_name_H-M_alt 'I 41/a :2'
_atom_sites_solution_hydrogens geom
_audit_creation_method SHELXL-2014/7
_audit_update_record
;
2021-05-06 deposited with the CCDC.	2021-06-04 downloaded from the CCDC.
;
_cell_angle_alpha 90
_cell_angle_beta 90
_cell_angle_gamma 90
_cell_formula_units_Z 4
_cell_length_a 14.6311(5)
_cell_length_b 14.6311(5)
_cell_length_c 42.7670(16)
_cell_measurement_reflns_used 9919
_cell_measurement_temperature 100(2)
_cell_measurement_theta_max 29.2105
_cell_measurement_theta_min 2.187
_cell_volume 9155.1(6)
_computing_cell_refinement 'APEX2 (Bruker AXS, 2006)'
_computing_data_collection 'APEX2 (Bruker AXS, 2006)'
_computing_data_reduction 'SAINT (Bruker AXS, 2004)'
_computing_molecular_graphics 'SCHAKAL99 (Keller, 1999)'
_computing_publication_material 'XCIF (Bruker AXS, 2001)'
_computing_structure_refinement 'SHELXL-2014/7 (Sheldrick, 2014)'
_computing_structure_solution 'SHELXL-2014/7 (Sheldrick, 2014)'
_diffrn_ambient_temperature 100(2)
_diffrn_measured_fraction_theta_full 1.000
_diffrn_measured_fraction_theta_max 1.000
_diffrn_measurement_device_type 'PHOTON2 area detector'
_diffrn_measurement_method 'phi and omega scans'
_diffrn_radiation_type MoK\a
_diffrn_radiation_wavelength 0.71073
_diffrn_reflns_av_R_equivalents 0.0911
_diffrn_reflns_av_unetI/netI 0.0266
_diffrn_reflns_Laue_measured_fraction_full 1.000
_diffrn_reflns_Laue_measured_fraction_max 1.000
_diffrn_reflns_limit_h_max 18
_diffrn_reflns_limit_h_min -18
_diffrn_reflns_limit_k_max 18
_diffrn_reflns_limit_k_min -18
_diffrn_reflns_limit_l_max 54
_diffrn_reflns_limit_l_min -54
_diffrn_reflns_number 92507
_diffrn_reflns_point_group_measured_fraction_full 1.000
_diffrn_reflns_point_group_measured_fraction_max 1.000
_diffrn_reflns_theta_full 25.242
_diffrn_reflns_theta_max 26.998
_diffrn_reflns_theta_min 1.905
_diffrn_source 'fine-focus sealed tube'
_exptl_absorpt_coefficient_mu 2.707
_exptl_absorpt_correction_T_max 0.4319
_exptl_absorpt_correction_T_min 0.3061
_exptl_absorpt_correction_type empirical
_exptl_absorpt_process_details
;
 Data were corrected for Lorentz polarization and absorption
 effects (empirical absorption corrections SADABS).
 R(int) = 0.1427 (selected reflections only, before parameter refinement)
 R(int) = 0.0777 (selected reflections only, after parameter refinement)
;
_exptl_crystal_colour yellow
_exptl_crystal_density_diffrn 2.001
_exptl_crystal_description prism
_exptl_crystal_F_000 5344
_exptl_crystal_size_max 0.210
_exptl_crystal_size_mid 0.160
_exptl_crystal_size_min 0.120
_refine_diff_density_max 1.841
_refine_diff_density_min -2.988
_refine_diff_density_rms 0.263
_refine_ls_extinction_method none
_refine_ls_goodness_of_fit_ref 1.375
_refine_ls_hydrogen_treatment constr
_refine_ls_matrix_type full
_refine_ls_number_parameters 363
_refine_ls_number_reflns 5001
_refine_ls_number_restraints 366
_refine_ls_restrained_S_all 1.334
_refine_ls_R_factor_all 0.1118
_refine_ls_R_factor_gt 0.1081
_refine_ls_shift/su_max 0.001
_refine_ls_shift/su_mean 0.000
_refine_ls_structure_factor_coef Fsqd
_refine_ls_weighting_details 'w=1/[\s^2^(Fo^2^)+(0.0001P)^2^+802.2863P] where P=(Fo^2^+2Fc^2^)/3'
_refine_ls_weighting_scheme calc
_refine_ls_wR_factor_gt 0.2137
_refine_ls_wR_factor_ref 0.2152
_reflns_Friedel_coverage 0.000
_reflns_number_gt 4791
_reflns_number_total 5001
_reflns_threshold_expression 'I > 2\s(I)'
_cod_data_source_file d1dt01517f3.cif
_cod_data_source_block 2I
_cod_depositor_comments 'Adding full bibliography for 7707576--7707590.cif.'
_cod_original_cell_volume 9155.1(7)
_cod_original_sg_symbol_H-M 'I 41/a'
_cod_database_code 7707583
_shelx_shelxl_version_number 2014/7
_shelx_space_group_comment
;
The symmetry employed for this shelxl refinement is uniquely defined
by the following loop, which should always be used as a source of
symmetry information in preference to the above space-group names.
They are only intended as comments.
;
_shelx_estimated_absorpt_t_min 0.600
_shelx_estimated_absorpt_t_max 0.737

loop_
_space_group_symop_operation_xyz
'x, y, z'
'-x+1/2, -y, z+1/2'
'-y+3/4, x+1/4, z+1/4'
'y+3/4, -x+3/4, z+3/4'
'x+1/2, y+1/2, z+1/2'
'-x+1, -y+1/2, z+1'
'-y+5/4, x+3/4, z+3/4'
'y+5/4, -x+5/4, z+5/4'
'-x, -y, -z'
'x-1/2, y, -z-1/2'
'y-3/4, -x-1/4, -z-1/4'
'-y-3/4, x-3/4, -z-3/4'
'-x+1/2, -y+1/2, -z+1/2'
'x, y+1/2, -z'
'y-1/4, -x+1/4, -z+1/4'
'-y-1/4, x-1/4, -z-1/4'

loop_
_atom_site_label
_atom_site_type_symbol
_atom_site_fract_x
_atom_site_fract_y
_atom_site_fract_z
_atom_site_U_iso_or_equiv
_atom_site_adp_type
_atom_site_occupancy
_atom_site_site_symmetry_order
_atom_site_calc_flag
_atom_site_refinement_flags_posn
_atom_site_refinement_flags_adp
_atom_site_refinement_flags_occupancy
_atom_site_disorder_assembly
_atom_site_disorder_group
Ru1 Ru 0.87929(8) 0.54511(9) 0.39823(3) 0.0276(3) Uani 1 1 d . . . . .
Ru2 Ru 0.87930(8) 0.95491(9) 0.39822(3) 0.0275(3) Uani 1 1 d . . . . .
I1 I 1.00000(7) 1.00526(9) 0.44690(2) 0.0419(3) Uani 1 1 d . . . . .
C1 C 0.7751(11) 0.5042(13) 0.4161(4) 0.039(4) Uani 1 1 d . . . . .
C2 C 0.8847(11) 0.4333(12) 0.3785(4) 0.039(4) Uani 1 1 d . . . . .
C3 C 0.7745(11) 0.9962(12) 0.4159(4) 0.034(4) Uani 1 1 d . U . . .
C4 C 0.8845(12) 1.0665(12) 0.3787(4) 0.040(4) Uani 1 1 d . . . . .
O1 O 0.7083(8) 0.4765(11) 0.4270(3) 0.056(4) Uani 1 1 d . . . . .
O2 O 0.8878(9) 0.3629(8) 0.3664(3) 0.044(3) Uani 1 1 d . . . . .
O3 O 0.7085(8) 1.0234(10) 0.4272(3) 0.052(4) Uani 1 1 d . . . . .
O4 O 0.8874(9) 1.1372(9) 0.3664(3) 0.046(3) Uani 1 1 d . . . . .
C11 C 0.8662(9) 0.7498(11) 0.4051(3) 0.024(3) Uani 1 1 d . . . . .
O11 O 0.8446(7) 0.7502(7) 0.3745(2) 0.029(2) Uani 1 1 d . . . . .
O12 O 0.8762(7) 0.8253(8) 0.4191(2) 0.032(3) Uani 1 1 d . . . . .
O13 O 0.8753(7) 0.6749(8) 0.4191(2) 0.029(2) Uani 1 1 d . U . . .
N1 N 0.7687(10) 0.7524(10) 0.5048(3) 0.053(3) Uani 1 1 d D U . . .
C101 C 0.8220(18) 0.8306(14) 0.4939(6) 0.052(4) Uani 0.605(13) 1 d D U P A -1
H10A H 0.8349 0.8242 0.4713 0.062 Uiso 0.605(13) 1 calc R U P A -1
H10B H 0.8810 0.8331 0.5052 0.062 Uiso 0.605(13) 1 calc R U P A -1
C102 C 0.767(2) 0.9186(18) 0.4999(7) 0.052(6) Uani 0.605(13) 1 d D U P A -1
H10C H 0.8027 0.9714 0.4927 0.078 Uiso 0.605(13) 1 calc R U P A -1
H10D H 0.7092 0.9158 0.4886 0.078 Uiso 0.605(13) 1 calc R U P A -1
H10E H 0.7552 0.9247 0.5224 0.078 Uiso 0.605(13) 1 calc R U P A -1
C103 C 0.6739(14) 0.748(2) 0.4903(5) 0.051(4) Uani 0.605(13) 1 d D U P A -1
H10F H 0.6390 0.8029 0.4966 0.062 Uiso 0.605(13) 1 calc R U P A -1
H10G H 0.6415 0.6938 0.4986 0.062 Uiso 0.605(13) 1 calc R U P A -1
C104 C 0.675(3) 0.743(3) 0.4544(5) 0.044(6) Uani 0.605(13) 1 d D U P A -1
H10H H 0.6123 0.7400 0.4465 0.066 Uiso 0.605(13) 1 calc R U P A -1
H10I H 0.7057 0.7969 0.4459 0.066 Uiso 0.605(13) 1 calc R U P A -1
H10J H 0.7083 0.6877 0.4478 0.066 Uiso 0.605(13) 1 calc R U P A -1
C105 C 0.809(2) 0.6647(13) 0.4961(7) 0.053(4) Uani 0.605(13) 1 d D U P A -1
H10K H 0.8682 0.6614 0.5070 0.064 Uiso 0.605(13) 1 calc R U P A -1
H10L H 0.8230 0.6693 0.4735 0.064 Uiso 0.605(13) 1 calc R U P A -1
C106 C 0.764(2) 0.5710(18) 0.5006(8) 0.055(7) Uani 0.605(13) 1 d D U P A -1
H10M H 0.8045 0.5231 0.4928 0.083 Uiso 0.605(13) 1 calc R U P A -1
H10N H 0.7515 0.5610 0.5229 0.083 Uiso 0.605(13) 1 calc R U P A -1
H10O H 0.7059 0.5690 0.4890 0.083 Uiso 0.605(13) 1 calc R U P A -1
C107 C 0.7411(18) 0.745(3) 0.5386(4) 0.055(4) Uani 0.605(13) 1 d D U P A -1
H10P H 0.7055 0.6886 0.5417 0.066 Uiso 0.605(13) 1 calc R U P A -1
H10Q H 0.7010 0.7977 0.5439 0.066 Uiso 0.605(13) 1 calc R U P A -1
C108 C 0.824(2) 0.745(3) 0.5608(6) 0.052(6) Uani 0.605(13) 1 d D U P A -1
H10R H 0.8023 0.7402 0.5825 0.078 Uiso 0.605(13) 1 calc R U P A -1
H10S H 0.8630 0.6925 0.5560 0.078 Uiso 0.605(13) 1 calc R U P A -1
H10T H 0.8585 0.8016 0.5582 0.078 Uiso 0.605(13) 1 calc R U P A -1
C111 C 0.698(2) 0.690(2) 0.5162(9) 0.054(4) Uani 0.395(13) 1 d D U P A -2
H11A H 0.7234 0.6488 0.5324 0.064 Uiso 0.395(13) 1 calc R U P A -2
H11B H 0.6739 0.6524 0.4988 0.064 Uiso 0.395(13) 1 calc R U P A -2
C112 C 0.623(3) 0.751(3) 0.5299(10) 0.047(6) Uani 0.395(13) 1 d D U P A -2
H11C H 0.5735 0.7127 0.5380 0.071 Uiso 0.395(13) 1 calc R U P A -2
H11D H 0.6485 0.7879 0.5469 0.071 Uiso 0.395(13) 1 calc R U P A -2
H11E H 0.5993 0.7914 0.5136 0.071 Uiso 0.395(13) 1 calc R U P A -2
C113 C 0.750(3) 0.812(2) 0.4776(6) 0.052(4) Uani 0.395(13) 1 d D U P A -2
H11F H 0.8090 0.8324 0.4685 0.062 Uiso 0.395(13) 1 calc R U P A -2
H11G H 0.7171 0.8675 0.4848 0.062 Uiso 0.395(13) 1 calc R U P A -2
C114 C 0.693(4) 0.765(4) 0.4520(9) 0.046(7) Uani 0.395(13) 1 d D U P A -2
H11H H 0.6830 0.8075 0.4346 0.069 Uiso 0.395(13) 1 calc R U P A -2
H11I H 0.7260 0.7110 0.4444 0.069 Uiso 0.395(13) 1 calc R U P A -2
H11J H 0.6341 0.7461 0.4607 0.069 Uiso 0.395(13) 1 calc R U P A -2
C115 C 0.8475(19) 0.698(2) 0.4932(9) 0.055(4) Uani 0.395(13) 1 d D U P A -2
H11K H 0.8254 0.6662 0.4741 0.066 Uiso 0.395(13) 1 calc R U P A -2
H11L H 0.8577 0.6494 0.5090 0.066 Uiso 0.395(13) 1 calc R U P A -2
C116 C 0.943(2) 0.735(4) 0.4850(11) 0.056(9) Uani 0.395(13) 1 d D U P A -2
H11M H 0.9820 0.6848 0.4779 0.084 Uiso 0.395(13) 1 calc R U P A -2
H11N H 0.9374 0.7807 0.4683 0.084 Uiso 0.395(13) 1 calc R U P A -2
H11O H 0.9701 0.7637 0.5035 0.084 Uiso 0.395(13) 1 calc R U P A -2
C117 C 0.817(3) 0.813(2) 0.5278(7) 0.055(4) Uani 0.395(13) 1 d D U P A -2
H11P H 0.7738 0.8609 0.5349 0.066 Uiso 0.395(13) 1 calc R U P A -2
H11Q H 0.8685 0.8433 0.5172 0.066 Uiso 0.395(13) 1 calc R U P A -2
C118 C 0.853(4) 0.761(4) 0.5565(9) 0.054(7) Uani 0.395(13) 1 d D U P A -2
H11R H 0.8835 0.8039 0.5707 0.081 Uiso 0.395(13) 1 calc R U P A -2
H11S H 0.8018 0.7317 0.5675 0.081 Uiso 0.395(13) 1 calc R U P A -2
H11T H 0.8965 0.7141 0.5498 0.081 Uiso 0.395(13) 1 calc R U P A -2
C201 C 0.5230(17) 0.451(3) 0.4442(8) 0.054(5) Uani 0.50(2) 1 d D U P B 1
O201 O 0.5407(17) 0.397(2) 0.4648(6) 0.058(6) Uani 0.50(2) 1 d D U P B 1
C202 C 0.509(3) 0.551(3) 0.451(2) 0.051(7) Uani 0.50(2) 1 d D U P B 1
H20A H 0.4957 0.5833 0.4313 0.077 Uiso 0.50(2) 1 calc R U P B 1
H20B H 0.4585 0.5590 0.4655 0.077 Uiso 0.50(2) 1 calc R U P B 1
H20C H 0.5653 0.5764 0.4601 0.077 Uiso 0.50(2) 1 calc R U P B 1
C203 C 0.514(3) 0.422(5) 0.4105(10) 0.052(7) Uani 0.50(2) 1 d D U P B 1
H20D H 0.4993 0.4758 0.3977 0.078 Uiso 0.50(2) 1 calc R U P B 1
H20E H 0.5715 0.3953 0.4033 0.078 Uiso 0.50(2) 1 calc R U P B 1
H20F H 0.4647 0.3770 0.4085 0.078 Uiso 0.50(2) 1 calc R U P B 1
C211 C 0.4759(17) 0.450(3) 0.4442(8) 0.054(5) Uani 0.50(2) 1 d D U P B 2
O211 O 0.4569(17) 0.398(2) 0.4652(6) 0.059(6) Uani 0.50(2) 1 d D U P B 2
C212 C 0.491(3) 0.551(3) 0.450(2) 0.052(7) Uani 0.50(2) 1 d D U P B 2
H21A H 0.5060 0.5812 0.4303 0.078 Uiso 0.50(2) 1 calc R U P B 2
H21B H 0.4357 0.5775 0.4590 0.078 Uiso 0.50(2) 1 calc R U P B 2
H21C H 0.5421 0.5583 0.4648 0.078 Uiso 0.50(2) 1 calc R U P B 2
C213 C 0.486(3) 0.419(5) 0.4106(10) 0.052(7) Uani 0.50(2) 1 d D U P B 2
H21D H 0.5012 0.4719 0.3975 0.078 Uiso 0.50(2) 1 calc R U P B 2
H21E H 0.5341 0.3733 0.4091 0.078 Uiso 0.50(2) 1 calc R U P B 2
H21F H 0.4277 0.3928 0.4034 0.078 Uiso 0.50(2) 1 calc R U P B 2

loop_
_atom_site_aniso_label
_atom_site_aniso_U_11
_atom_site_aniso_U_22
_atom_site_aniso_U_33
_atom_site_aniso_U_23
_atom_site_aniso_U_13
_atom_site_aniso_U_12
Ru1 0.0215(6) 0.0403(7) 0.0210(6) 0.0202(5) -0.0069(4) -0.0016(5)
Ru2 0.0213(6) 0.0406(7) 0.0207(6) -0.0203(5) -0.0067(4) 0.0014(5)
I1 0.0153(4) 0.0794(9) 0.0309(5) -0.0371(5) -0.0002(4) -0.0004(5)
C1 0.026(8) 0.051(10) 0.041(10) 0.034(8) -0.013(7) -0.006(7)
C2 0.034(9) 0.039(10) 0.044(10) 0.032(8) -0.011(7) 0.001(7)
C3 0.029(6) 0.041(7) 0.032(7) -0.021(6) -0.008(6) -0.002(6)
C4 0.037(9) 0.040(10) 0.044(10) -0.029(8) -0.015(8) 0.000(8)
O1 0.026(6) 0.079(10) 0.064(9) 0.036(8) -0.008(6) -0.007(6)
O2 0.057(8) 0.035(7) 0.040(7) 0.016(6) -0.003(6) 0.004(6)
O3 0.023(6) 0.072(9) 0.060(9) -0.030(7) -0.008(6) 0.003(6)
O4 0.051(8) 0.034(7) 0.051(8) -0.018(6) -0.004(6) 0.001(6)
C11 0.018(6) 0.040(8) 0.014(6) 0.000(6) -0.004(5) -0.001(6)
O11 0.039(6) 0.034(6) 0.013(4) 0.002(4) -0.010(4) -0.003(5)
O12 0.022(5) 0.063(8) 0.012(5) -0.009(5) -0.001(4) -0.004(5)
O13 0.022(4) 0.048(6) 0.017(4) 0.008(4) -0.005(4) 0.002(4)
N1 0.072(7) 0.066(6) 0.022(5) 0.002(5) -0.003(5) -0.009(6)
C101 0.071(8) 0.064(8) 0.021(6) 0.001(6) -0.005(6) -0.012(7)
C102 0.061(13) 0.070(13) 0.025(10) 0.000(11) 0.001(10) -0.018(12)
C103 0.070(8) 0.063(8) 0.021(6) 0.006(6) 0.002(6) -0.012(7)
C104 0.066(12) 0.048(12) 0.017(9) 0.003(9) -0.001(9) -0.019(11)
C105 0.069(8) 0.066(8) 0.025(7) 0.004(7) -0.001(7) -0.008(7)
C106 0.054(15) 0.075(16) 0.036(13) 0.005(13) 0.014(12) -0.004(14)
C107 0.074(8) 0.068(8) 0.024(6) 0.004(6) -0.002(6) -0.011(7)
C108 0.072(13) 0.062(12) 0.022(10) 0.007(10) -0.005(10) -0.016(12)
C111 0.071(8) 0.066(8) 0.024(6) 0.004(6) -0.001(6) -0.010(7)
C112 0.058(13) 0.060(12) 0.024(11) -0.001(11) 0.004(11) -0.012(12)
C113 0.070(8) 0.063(8) 0.022(6) 0.003(7) -0.001(6) -0.011(7)
C114 0.069(14) 0.056(14) 0.012(10) 0.005(11) 0.001(11) -0.004(12)
C115 0.072(9) 0.068(8) 0.025(7) 0.003(7) -0.004(7) -0.008(8)
C116 0.062(15) 0.075(15) 0.030(13) -0.002(13) -0.004(13) 0.000(13)
C117 0.074(9) 0.067(8) 0.024(7) 0.003(7) -0.003(7) -0.010(8)
C118 0.075(14) 0.065(13) 0.021(11) 0.006(11) -0.004(12) -0.010(13)
C201 0.026(9) 0.085(10) 0.050(8) 0.018(8) 0.001(10) -0.006(10)
O201 0.032(10) 0.088(13) 0.053(11) 0.027(10) -0.002(9) -0.001(10)
C202 0.032(12) 0.079(11) 0.042(10) 0.009(10) 0.001(12) -0.001(11)
C203 0.024(14) 0.082(13) 0.050(12) 0.010(11) 0.004(13) -0.003(15)
C211 0.027(9) 0.085(10) 0.049(8) 0.017(8) 0.001(10) -0.006(10)
O211 0.033(10) 0.091(13) 0.053(11) 0.030(10) -0.001(9) -0.011(10)
C212 0.029(13) 0.086(13) 0.040(11) 0.009(11) 0.003(14) -0.005(12)
C213 0.025(14) 0.081(13) 0.050(12) 0.009(11) 0.001(13) -0.010(15)

loop_
_atom_type_symbol
_atom_type_description
_atom_type_scat_dispersion_real
_atom_type_scat_dispersion_imag
_atom_type_scat_source
C C 0.0033 0.0016 'International Tables Vol C Tables 4.2.6.8 and 6.1.1.4'
H H 0.0000 0.0000 'International Tables Vol C Tables 4.2.6.8 and 6.1.1.4'
I I -0.4742 1.8119 'International Tables Vol C Tables 4.2.6.8 and 6.1.1.4'
N N 0.0061 0.0033 'International Tables Vol C Tables 4.2.6.8 and 6.1.1.4'
O O 0.0106 0.0060 'International Tables Vol C Tables 4.2.6.8 and 6.1.1.4'
Ru Ru -1.2594 0.8363 'International Tables Vol C Tables 4.2.6.8 and 6.1.1.4'

loop_
_geom_angle_atom_site_label_1
_geom_angle_atom_site_label_2
_geom_angle_atom_site_label_3
_geom_angle
_geom_angle_site_symmetry_1
_geom_angle_site_symmetry_3
_geom_angle_publ_flag
C1 Ru1 C2 86.3(9) . . ?
C1 Ru1 O13 95.5(7) . . ?
C2 Ru1 O13 177.7(6) . . ?
C1 Ru1 O11 177.8(5) . 16_756 ?
C2 Ru1 O11 93.3(6) . 16_756 ?
O13 Ru1 O11 84.8(4) . 16_756 ?
C1 Ru1 Ru2 94.5(5) . 16_756 ?
C2 Ru1 Ru2 95.2(5) . 16_756 ?
O13 Ru1 Ru2 83.4(3) . 16_756 ?
O11 Ru1 Ru2 83.3(3) 16_756 16_756 ?
C1 Ru1 I1 97.4(5) . 6_664 ?
C2 Ru1 I1 94.5(5) . 6_664 ?
O13 Ru1 I1 86.6(3) . 6_664 ?
O11 Ru1 I1 84.8(3) 16_756 6_664 ?
Ru2 Ru1 I1 165.06(6) 16_756 6_664 ?
C3 Ru2 C4 85.9(8) . . ?
C3 Ru2 O12 96.1(7) . . ?
C4 Ru2 O12 177.7(6) . . ?
C3 Ru2 O11 177.6(5) . 11_676 ?
C4 Ru2 O11 93.4(6) . 11_676 ?
O12 Ru2 O11 84.5(4) . 11_676 ?
C3 Ru2 Ru1 94.3(5) . 11_676 ?
C4 Ru2 Ru1 95.2(5) . 11_676 ?
O12 Ru2 Ru1 83.6(3) . 11_676 ?
O11 Ru2 Ru1 83.5(3) 11_676 11_676 ?
C3 Ru2 I1 97.7(5) . . ?
C4 Ru2 I1 94.5(5) . . ?
O12 Ru2 I1 86.3(3) . . ?
O11 Ru2 I1 84.7(3) 11_676 . ?
Ru1 Ru2 I1 165.06(6) 11_676 . ?
Ru1 I1 Ru2 77.30(4) 6_664 . ?
O1 C1 Ru1 178(2) . . ?
O2 C2 Ru1 179.5(17) . . ?
O3 C3 Ru2 179.2(15) . . ?
O4 C4 Ru2 179.6(19) . . ?
O13 C11 O12 121.6(12) . . ?
O13 C11 O11 119.5(13) . . ?
O12 C11 O11 118.8(13) . . ?
C11 O11 Ru1 121.7(9) . 11_676 ?
C11 O11 Ru2 121.1(9) . 16_756 ?
Ru1 O11 Ru2 111.0(4) 11_676 16_756 ?
C11 O12 Ru2 126.3(9) . . ?
C11 O13 Ru1 126.2(9) . . ?
C105 N1 C101 113.1(16) . . ?
C111 N1 C113 120(2) . . ?
C111 N1 C115 108.7(19) . . ?
C113 N1 C115 101(2) . . ?
C111 N1 C117 119(2) . . ?
C113 N1 C117 104.7(17) . . ?
C115 N1 C117 100(2) . . ?
C105 N1 C107 107.1(19) . . ?
C101 N1 C107 120.2(19) . . ?
C105 N1 C103 102.9(18) . . ?
C101 N1 C103 112.9(18) . . ?
C107 N1 C103 98.4(14) . . ?
N1 C101 C102 109(2) . . ?
N1 C101 H10A 109.9 . . ?
C102 C101 H10A 109.9 . . ?
N1 C101 H10B 109.9 . . ?
C102 C101 H10B 109.9 . . ?
H10A C101 H10B 108.3 . . ?
C101 C102 H10C 109.5 . . ?
C101 C102 H10D 109.5 . . ?
H10C C102 H10D 109.5 . . ?
C101 C102 H10E 109.5 . . ?
H10C C102 H10E 109.5 . . ?
H10D C102 H10E 109.5 . . ?
N1 C103 C104 113.6(19) . . ?
N1 C103 H10F 108.9 . . ?
C104 C103 H10F 108.9 . . ?
N1 C103 H10G 108.9 . . ?
C104 C103 H10G 108.9 . . ?
H10F C103 H10G 107.7 . . ?
C103 C104 H10H 109.5 . . ?
C103 C104 H10I 109.5 . . ?
H10H C104 H10I 109.5 . . ?
C103 C104 H10J 109.5 . . ?
H10H C104 H10J 109.5 . . ?
H10I C104 H10J 109.5 . . ?
N1 C105 C106 126(2) . . ?
N1 C105 H10K 105.9 . . ?
C106 C105 H10K 105.9 . . ?
N1 C105 H10L 105.9 . . ?
C106 C105 H10L 105.9 . . ?
H10K C105 H10L 106.3 . . ?
C105 C106 H10M 109.5 . . ?
C105 C106 H10N 109.5 . . ?
H10M C106 H10N 109.5 . . ?
C105 C106 H10O 109.5 . . ?
H10M C106 H10O 109.5 . . ?
H10N C106 H10O 109.5 . . ?
N1 C107 C108 112.6(19) . . ?
N1 C107 H10P 109.1 . . ?
C108 C107 H10P 109.1 . . ?
N1 C107 H10Q 109.1 . . ?
C108 C107 H10Q 109.1 . . ?
H10P C107 H10Q 107.8 . . ?
C107 C108 H10R 109.5 . . ?
C107 C108 H10S 109.5 . . ?
H10R C108 H10S 109.5 . . ?
C107 C108 H10T 109.5 . . ?
H10R C108 H10T 109.5 . . ?
H10S C108 H10T 109.5 . . ?
N1 C111 C112 106(2) . . ?
N1 C111 H11A 110.6 . . ?
C112 C111 H11A 110.6 . . ?
N1 C111 H11B 110.6 . . ?
C112 C111 H11B 110.6 . . ?
H11A C111 H11B 108.8 . . ?
C111 C112 H11C 109.5 . . ?
C111 C112 H11D 109.5 . . ?
H11C C112 H11D 109.5 . . ?
C111 C112 H11E 109.5 . . ?
H11C C112 H11E 109.5 . . ?
H11D C112 H11E 109.5 . . ?
N1 C113 C114 113(2) . . ?
N1 C113 H11F 109.0 . . ?
C114 C113 H11F 109.0 . . ?
N1 C113 H11G 109.0 . . ?
C114 C113 H11G 109.0 . . ?
H11F C113 H11G 107.8 . . ?
C113 C114 H11H 109.5 . . ?
C113 C114 H11I 109.5 . . ?
H11H C114 H11I 109.5 . . ?
C113 C114 H11J 109.5 . . ?
H11H C114 H11J 109.5 . . ?
H11I C114 H11J 109.5 . . ?
N1 C115 C116 126(3) . . ?
N1 C115 H11K 105.8 . . ?
C116 C115 H11K 105.8 . . ?
N1 C115 H11L 105.8 . . ?
C116 C115 H11L 105.8 . . ?
H11K C115 H11L 106.2 . . ?
C115 C116 H11M 109.5 . . ?
C115 C116 H11N 109.5 . . ?
H11M C116 H11N 109.5 . . ?
C115 C116 H11O 109.5 . . ?
H11M C116 H11O 109.5 . . ?
H11N C116 H11O 109.5 . . ?
N1 C117 C118 113(2) . . ?
N1 C117 H11P 108.9 . . ?
C118 C117 H11P 108.9 . . ?
N1 C117 H11Q 108.9 . . ?
C118 C117 H11Q 108.9 . . ?
H11P C117 H11Q 107.7 . . ?
C117 C118 H11R 109.5 . . ?
C117 C118 H11S 109.5 . . ?
H11R C118 H11S 109.5 . . ?
C117 C118 H11T 109.5 . . ?
H11R C118 H11T 109.5 . . ?
H11S C118 H11T 109.5 . . ?
O201 C201 C203 122(4) . . ?
O201 C201 C202 122(5) . . ?
C203 C201 C202 116(5) . . ?
C201 C202 H20A 109.5 . . ?
C201 C202 H20B 109.5 . . ?
H20A C202 H20B 109.5 . . ?
C201 C202 H20C 109.5 . . ?
H20A C202 H20C 109.5 . . ?
H20B C202 H20C 109.5 . . ?
C201 C203 H20D 109.5 . . ?
C201 C203 H20E 109.5 . . ?
H20D C203 H20E 109.5 . . ?
C201 C203 H20F 109.5 . . ?
H20D C203 H20F 109.5 . . ?
H20E C203 H20F 109.5 . . ?
O211 C211 C213 123(4) . . ?
O211 C211 C212 121(5) . . ?
C213 C211 C212 116(5) . . ?
C211 C212 H21A 109.5 . . ?
C211 C212 H21B 109.5 . . ?
H21A C212 H21B 109.5 . . ?
C211 C212 H21C 109.5 . . ?
H21A C212 H21C 109.5 . . ?
H21B C212 H21C 109.5 . . ?
C211 C213 H21D 109.5 . . ?
C211 C213 H21E 109.5 . . ?
H21D C213 H21E 109.5 . . ?
C211 C213 H21F 109.5 . . ?
H21D C213 H21F 109.5 . . ?
H21E C213 H21F 109.5 . . ?

loop_
_geom_bond_atom_site_label_1
_geom_bond_atom_site_label_2
_geom_bond_distance
_geom_bond_site_symmetry_2
_geom_bond_publ_flag
Ru1 C1 1.807(16) . ?
Ru1 C2 1.84(2) . ?
Ru1 O13 2.098(12) . ?
Ru1 O11 2.140(10) 16_756 ?
Ru1 Ru2 2.6424(15) 16_756 ?
Ru1 I1 2.8276(14) 6_664 ?
Ru2 C3 1.813(16) . ?
Ru2 C4 1.84(2) . ?
Ru2 O12 2.095(12) . ?
Ru2 O11 2.145(10) 11_676 ?
Ru2 Ru1 2.6423(15) 11_676 ?
Ru2 I1 2.8278(14) . ?
I1 Ru1 2.8276(14) 6_664 ?
C1 O1 1.16(2) . ?
C2 O2 1.16(2) . ?
C3 O3 1.152(19) . ?
C4 O4 1.16(2) . ?
C11 O13 1.256(18) . ?
C11 O12 1.266(18) . ?
C11 O11 1.344(15) . ?
O11 Ru1 2.140(10) 11_676 ?
O11 Ru2 2.145(10) 16_756 ?
N1 C105 1.459(15) . ?
N1 C101 1.460(15) . ?
N1 C111 1.460(15) . ?
N1 C113 1.483(15) . ?
N1 C115 1.489(16) . ?
N1 C117 1.496(15) . ?
N1 C107 1.502(14) . ?
N1 C103 1.521(15) . ?
C101 C102 1.538(16) . ?
C101 H10A 0.9900 . ?
C101 H10B 0.9900 . ?
C102 H10C 0.9800 . ?
C102 H10D 0.9800 . ?
C102 H10E 0.9800 . ?
C103 C104 1.537(15) . ?
C103 H10F 0.9900 . ?
C103 H10G 0.9900 . ?
C104 H10H 0.9800 . ?
C104 H10I 0.9800 . ?
C104 H10J 0.9800 . ?
C105 C106 1.535(16) . ?
C105 H10K 0.9900 . ?
C105 H10L 0.9900 . ?
C106 H10M 0.9800 . ?
C106 H10N 0.9800 . ?
C106 H10O 0.9800 . ?
C107 C108 1.539(16) . ?
C107 H10P 0.9900 . ?
C107 H10Q 0.9900 . ?
C108 H10R 0.9800 . ?
C108 H10S 0.9800 . ?
C108 H10T 0.9800 . ?
C111 C112 1.534(16) . ?
C111 H11A 0.9900 . ?
C111 H11B 0.9900 . ?
C112 H11C 0.9800 . ?
C112 H11D 0.9800 . ?
C112 H11E 0.9800 . ?
C113 C114 1.541(16) . ?
C113 H11F 0.9900 . ?
C113 H11G 0.9900 . ?
C114 H11H 0.9800 . ?
C114 H11I 0.9800 . ?
C114 H11J 0.9800 . ?
C115 C116 1.541(16) . ?
C115 H11K 0.9900 . ?
C115 H11L 0.9900 . ?
C116 H11M 0.9800 . ?
C116 H11N 0.9800 . ?
C116 H11O 0.9800 . ?
C117 C118 1.539(16) . ?
C117 H11P 0.9900 . ?
C117 H11Q 0.9900 . ?
C118 H11R 0.9800 . ?
C118 H11S 0.9800 . ?
C118 H11T 0.9800 . ?
C201 O201 1.210(19) . ?
C201 C203 1.51(2) . ?
C201 C202 1.51(2) . ?
C202 H20A 0.9800 . ?
C202 H20B 0.9800 . ?
C202 H20C 0.9800 . ?
C203 H20D 0.9800 . ?
C203 H20E 0.9800 . ?
C203 H20F 0.9800 . ?
C211 O211 1.207(19) . ?
C211 C213 1.51(2) . ?
C211 C212 1.51(2) . ?
C212 H21A 0.9800 . ?
C212 H21B 0.9800 . ?
C212 H21C 0.9800 . ?
C213 H21D 0.9800 . ?
C213 H21E 0.9800 . ?
C213 H21F 0.9800 . ?
